data_4308636
loop_
_publ_author_name
'Alexander D. Ryabov'
'Ronan Le Lagadec'
'Hebert Estevez'
'Ruben A. Toscano'
'Simon Hernandez'
'Larissa Alexandrova'
'Viktoria S. Kurova'
'Andreas Fischer'
'Claude Sirlin'
'Michel Pfeffer'

_publ_contact_author_address
;
Department of Chemistry
Moscow State University
119899 Moscow
Russia
;
_publ_contact_author_email ryabov@andrew.cmu.edu
_publ_contact_author_fax '+(1) 412 268-1061'
_publ_contact_author_name 'Alexander D. Ryabov'
_publ_section_title
;
Synthesis, Characterization, and Electrochemistry of Biorelevant
Photosensitive Low-Potential Orthometalated Ruthenium Complexes
;
_journal_name_full 'Inorganic Chemistry'
_journal_page_first 1626
_journal_page_last 1634
_journal_paper_doi 10.1021/ic048270w
_journal_volume 44
_journal_year 2005
_chemical_formula_sum 'C28 H24 F6 N5 P Ru'
_chemical_formula_weight 676.56
_chemical_name_systematic
; 
cis-bis(Acetonitrile-N)-(2-(4-methylphenyl)pyridine-C,N)-
(1,10-phenanthroline-N,N')-ruthenium(ii) hexafluorophosphate 
;
_space_group_IT_number 14
_symmetry_cell_setting monoclinic
_symmetry_space_group_name_Hall '-P 2yn'
_symmetry_space_group_name_H-M 'P 1 21/n 1'
_atom_sites_solution_hydrogens geom
_atom_sites_solution_primary direct
_atom_sites_solution_secondary difmap
_audit_creation_method SHELXL-97
_cell_angle_alpha 90.00
_cell_angle_beta 113.263(3)
_cell_angle_gamma 90.00
_cell_formula_units_Z 4
_cell_length_a 15.195(2)
_cell_length_b 12.169(2)
_cell_length_c 16.855(2)
_cell_measurement_reflns_used 3422
_cell_measurement_temperature 293(2)
_cell_measurement_theta_max 30.73
_cell_measurement_theta_min 2.22
_cell_volume 2863.2(7)
_computing_cell_refinement 'SMART V 5.625'
_computing_data_collection 'SMART V 5.625'
_computing_data_reduction 'SAINT V 6.23C'
_computing_molecular_graphics 'SHELXTL V 6.10 (Sheldrick, 2000)'
_computing_publication_material 'SHELXTL V 6.10 (Sheldrick, 2000)'
_computing_structure_refinement 'SHELXTL V 6.10 (Sheldrick, 2000)'
_computing_structure_solution 'SHELXTL V 6.10 (Sheldrick, 2000)'
_diffrn_ambient_temperature 293(2)
_diffrn_detector_area_resol_mean 0.661
_diffrn_measured_fraction_theta_full 0.990
_diffrn_measured_fraction_theta_max 0.990
_diffrn_measurement_device_type 'Bruker Smart Apex CCD diffractometer'
_diffrn_measurement_method \w-scans
_diffrn_radiation_monochromator graphite
_diffrn_radiation_source 'fine-focus sealed tube'
_diffrn_radiation_type MoK\a
_diffrn_radiation_wavelength 0.71073
_diffrn_reflns_av_R_equivalents 0.0611
_diffrn_reflns_av_sigmaI/netI 0.3734
_diffrn_reflns_limit_h_max 23
_diffrn_reflns_limit_h_min -22
_diffrn_reflns_limit_k_max 18
_diffrn_reflns_limit_k_min -18
_diffrn_reflns_limit_l_max 25
_diffrn_reflns_limit_l_min -25
_diffrn_reflns_number 38385
_diffrn_reflns_theta_full 32.63
_diffrn_reflns_theta_max 32.63
_diffrn_reflns_theta_min 1.53
_diffrn_standards_decay_% 0
_exptl_absorpt_coefficient_mu 0.670
_exptl_absorpt_correction_T_max 0.9751
_exptl_absorpt_correction_T_min 0.8907
_exptl_absorpt_correction_type 'analytical: face-indexed'
_exptl_crystal_colour deep-red
_exptl_crystal_density_diffrn 1.569
_exptl_crystal_density_method 'not measured'
_exptl_crystal_description parallelepiped
_exptl_crystal_F_000 1360
_exptl_crystal_size_max 0.224
_exptl_crystal_size_mid 0.124
_exptl_crystal_size_min 0.038
_refine_diff_density_max 0.520
_refine_diff_density_min -0.533
_refine_diff_density_rms 0.082
_refine_ls_extinction_method none
_refine_ls_goodness_of_fit_ref 0.942
_refine_ls_hydrogen_treatment noref
_refine_ls_matrix_type full
_refine_ls_number_parameters 368
_refine_ls_number_reflns 10396
_refine_ls_number_restraints 0
_refine_ls_restrained_S_all 0.942
_refine_ls_R_factor_all 0.2695
_refine_ls_R_factor_gt 0.0690
_refine_ls_shift/su_max 0.011
_refine_ls_shift/su_mean 0.001
_refine_ls_structure_factor_coef Fsqd
_refine_ls_weighting_details 'calc w=1/[\s^2^(Fo^2^)+(0.0025P)^2^] where P=(Fo^2^+2Fc^2^)/3'
_refine_ls_weighting_scheme calc
_refine_ls_wR_factor_gt 0.0832
_refine_ls_wR_factor_ref 0.0936
_reflns_number_gt 2342
_reflns_number_total 10396
_reflns_threshold_expression >2sigma(I)
_cod_data_source_file ic048270wsi20041209_051733_4.cif
_cod_data_source_block 2d
_cod_depositor_comments
;
The following automatic conversions were performed:
'_symmetry_cell_setting' value 'Monoclinic' changed to 'monoclinic'
according to '/home/saulius/struct/CIF-dictionaries/cif_core.dic'
dictionary named 'cif_core.dic' version 2.4.1 from 2010-06-29.

Automatic conversion script
Id: cif_fix_enum 1527 2010-12-29 10:47:43Z saulius 
;
_cod_original_sg_symbol_H-M 'P 21/n'
_cod_database_code 4308636

loop_
_symmetry_equiv_pos_as_xyz
'x, y, z'
'-x+1/2, y+1/2, -z+1/2'
'-x, -y, -z'
'x-1/2, -y-1/2, z-1/2'

loop_
_atom_site_label
_atom_site_type_symbol
_atom_site_fract_x
_atom_site_fract_y
_atom_site_fract_z
_atom_site_U_iso_or_equiv
_atom_site_adp_type
_atom_site_occupancy
_atom_site_symmetry_multiplicity
_atom_site_calc_flag
_atom_site_refinement_flags
_atom_site_disorder_assembly
_atom_site_disorder_group
Ru1 Ru 0.11469(3) 0.25371(5) 0.87995(3) 0.05092(14) Uani 1 1 d . . .
N1 N 0.2308(4) 0.3205(4) 0.8717(3) 0.0580(15) Uani 1 1 d . . .
C2 C 0.2938(4) 0.2524(8) 0.8572(3) 0.0776(19) Uani 1 1 d . . .
C3 C 0.3795(5) 0.2881(6) 0.8493(4) 0.100(3) Uani 1 1 d . . .
H3 H 0.4201 0.2390 0.8381 0.080 Uiso 1 1 calc R . .
C4 C 0.3996(5) 0.4010(7) 0.8593(5) 0.108(3) Uani 1 1 d . . .
H4 H 0.4542 0.4278 0.8538 0.080 Uiso 1 1 calc R . .
C5 C 0.3425(6) 0.4692(7) 0.8762(5) 0.103(3) Uani 1 1 d . . .
H5 H 0.3558 0.5440 0.8844 0.080 Uiso 1 1 calc R . .
C6 C 0.2610(5) 0.4236(6) 0.8811(4) 0.074(2) Uani 1 1 d . . .
H6 H 0.2213 0.4734 0.8929 0.080 Uiso 1 1 calc R . .
C7 C 0.1809(4) 0.1143(7) 0.8735(3) 0.069(2) Uani 1 1 d . . .
C8 C 0.2655(6) 0.1312(6) 0.8566(4) 0.069(2) Uani 1 1 d . . .
C9 C 0.3203(5) 0.0431(8) 0.8468(4) 0.096(3) Uani 1 1 d . . .
H9 H 0.3741 0.0565 0.8349 0.080 Uiso 1 1 calc R . .
C10 C 0.2947(6) -0.0601(6) 0.8549(4) 0.098(3) Uani 1 1 d . . .
H10 H 0.3312 -0.1184 0.8491 0.080 Uiso 1 1 calc R . .
C11 C 0.2160(7) -0.0802(7) 0.8715(5) 0.094(3) Uani 1 1 d . . .
C12 C 0.1562(5) 0.0096(7) 0.8803(4) 0.099(3) Uani 1 1 d . . .
H12 H 0.1016 -0.0057 0.8904 0.080 Uiso 1 1 calc R . .
C13 C 0.1897(5) -0.1889(6) 0.8792(4) 0.138(3) Uani 1 1 d . . .
H13A H 0.1654 -0.2232 0.8234 0.080 Uiso 1 1 calc R . .
H13B H 0.1411 -0.1892 0.9022 0.080 Uiso 1 1 calc R . .
H13C H 0.2447 -0.2287 0.9173 0.080 Uiso 1 1 calc R . .
N14 N 0.0048(3) 0.1738(4) 0.8889(3) 0.0609(15) Uani 1 1 d . . .
C15 C -0.0551(5) 0.1301(6) 0.8948(4) 0.098(3) Uani 1 1 d . . .
C16 C -0.1350(4) 0.0685(6) 0.9013(4) 0.127(3) Uani 1 1 d . . .
H16A H -0.1876 0.0669 0.8459 0.080 Uiso 1 1 calc R . .
H16B H -0.1549 0.1035 0.9425 0.080 Uiso 1 1 calc R . .
H16C H -0.1147 -0.0053 0.9198 0.080 Uiso 1 1 calc R . .
N17 N 0.1802(3) 0.2549(5) 1.0089(2) 0.0568(11) Uani 1 1 d . . .
C18 C 0.2188(3) 0.2574(6) 1.0807(3) 0.0614(15) Uani 1 1 d . . .
C19 C 0.2706(3) 0.2635(5) 1.1748(3) 0.0875(19) Uani 1 1 d . . .
H19A H 0.3317 0.2978 1.1882 0.080 Uiso 1 1 calc R . .
H19B H 0.2799 0.1907 1.1986 0.080 Uiso 1 1 calc R . .
H19C H 0.2340 0.3060 1.1990 0.080 Uiso 1 1 calc R . .
N20 N 0.0488(3) 0.4116(4) 0.8665(3) 0.0528(13) Uani 1 1 d . . .
C21 C 0.0549(4) 0.4870(5) 0.9246(4) 0.0665(18) Uani 1 1 d . . .
H21 H 0.0869 0.4684 0.9825 0.080 Uiso 1 1 calc R . .
C22 C 0.0163(4) 0.5942(5) 0.9050(4) 0.079(2) Uani 1 1 d . . .
H22 H 0.0225 0.6440 0.9487 0.080 Uiso 1 1 calc R . .
C23 C -0.0301(4) 0.6224(5) 0.8209(5) 0.079(2) Uani 1 1 d . . .
H23 H -0.0557 0.6925 0.8064 0.080 Uiso 1 1 calc R . .
C24 C -0.0394(4) 0.5470(5) 0.7562(4) 0.0640(18) Uani 1 1 d . . .
C25 C -0.0870(4) 0.5696(5) 0.6652(5) 0.081(2) Uani 1 1 d . . .
H25 H -0.1122 0.6391 0.6463 0.080 Uiso 1 1 calc R . .
C26 C -0.0949(5) 0.4898(6) 0.6081(5) 0.100(3) Uani 1 1 d . . .
H26 H -0.1308 0.5046 0.5501 0.080 Uiso 1 1 calc R . .
C27 C -0.0528(4) 0.3859(6) 0.6294(4) 0.0706(19) Uani 1 1 d . . .
C28 C -0.0582(5) 0.3037(6) 0.5715(4) 0.096(3) Uani 1 1 d . . .
H28 H -0.0908 0.3150 0.5125 0.080 Uiso 1 1 calc R . .
C29 C -0.0161(4) 0.2081(5) 0.6011(4) 0.087(3) Uani 1 1 d . . .
H29 H -0.0194 0.1522 0.5624 0.080 Uiso 1 1 calc R . .
C30 C 0.0341(4) 0.1902(5) 0.6912(4) 0.0664(19) Uani 1 1 d . . .
H30 H 0.0618 0.1217 0.7098 0.080 Uiso 1 1 calc R . .
N31 N 0.0430(3) 0.2653(4) 0.7488(3) 0.0541(12) Uani 1 1 d . . .
C32 C -0.0021(4) 0.3633(5) 0.7196(4) 0.0563(16) Uani 1 1 d . . .
C33 C 0.0019(4) 0.4450(5) 0.7817(4) 0.0552(15) Uani 1 1 d . . .
P1 P 0.1896(2) 0.0941(2) 0.35940(18) 0.1175(8) Uani 1 1 d . . .
F1 F 0.1323(5) 0.1592(6) 0.4078(5) 0.116(3) Uiso 0.606(7) 1 d P A 1
F2 F 0.2431(7) 0.0355(7) 0.3057(7) 0.165(4) Uiso 0.606(7) 1 d P A 1
F3 F 0.2215(7) 0.0063(9) 0.4245(7) 0.190(4) Uiso 0.606(7) 1 d P A 1
F4 F 0.1136(5) 0.0034(7) 0.3138(7) 0.142(3) Uiso 0.606(7) 1 d P A 1
F5 F 0.1258(8) 0.1015(12) 0.2591(8) 0.239(6) Uiso 0.606(7) 1 d P A 1
F6 F 0.2378(5) 0.2076(6) 0.3536(5) 0.133(3) Uiso 0.606(7) 1 d P A 1
F1B F 0.0892(9) 0.1553(10) 0.3356(9) 0.143(5) Uiso 0.394(7) 1 d P A 2
F2B F 0.2826(9) 0.0348(10) 0.3626(9) 0.119(4) Uiso 0.394(7) 1 d P A 2
F3B F 0.1626(10) 0.1730(11) 0.2833(10) 0.147(5) Uiso 0.394(7) 1 d P A 2
F4B F 0.2863(10) 0.1477(12) 0.4285(11) 0.173(7) Uiso 0.394(7) 1 d P A 2
F5B F 0.2423(9) 0.1020(12) 0.4623(8) 0.146(6) Uiso 0.394(7) 1 d P A 2
F6B F 0.1329(11) -0.0010(12) 0.3889(11) 0.166(6) Uiso 0.394(7) 1 d P A 2

loop_
_atom_site_aniso_label
_atom_site_aniso_U_11
_atom_site_aniso_U_22
_atom_site_aniso_U_33
_atom_site_aniso_U_23
_atom_site_aniso_U_13
_atom_site_aniso_U_12
Ru1 0.0468(2) 0.0552(3) 0.0437(2) -0.0007(4) 0.01027(16) 0.0015(4)
N1 0.076(4) 0.047(4) 0.046(3) 0.002(3) 0.020(3) 0.013(3)
C2 0.056(4) 0.128(7) 0.043(3) 0.025(6) 0.014(3) -0.011(7)
C3 0.102(6) 0.107(8) 0.106(6) 0.037(5) 0.057(5) 0.046(5)
C4 0.080(6) 0.106(8) 0.137(7) 0.050(6) 0.043(5) -0.006(6)
C5 0.087(7) 0.096(7) 0.138(7) 0.013(6) 0.058(6) -0.006(6)
C6 0.072(5) 0.078(6) 0.078(5) 0.009(4) 0.036(4) -0.011(5)
C7 0.062(5) 0.111(7) 0.023(3) -0.002(4) 0.006(3) -0.035(5)
C8 0.085(6) 0.058(5) 0.049(4) 0.002(4) 0.010(4) 0.004(5)
C9 0.087(6) 0.117(8) 0.074(5) 0.009(6) 0.022(4) 0.013(6)
C10 0.144(8) 0.055(6) 0.073(5) 0.005(4) 0.018(5) -0.012(6)
C11 0.133(8) 0.058(6) 0.081(6) -0.001(5) 0.033(5) -0.038(6)
C12 0.121(7) 0.088(6) 0.041(4) -0.004(5) -0.019(4) 0.008(6)
C13 0.133(7) 0.175(10) 0.092(6) -0.008(6) 0.030(5) 0.032(6)
N14 0.062(4) 0.069(4) 0.046(3) 0.012(3) 0.015(3) 0.003(3)
C15 0.103(7) 0.141(8) 0.044(4) 0.006(5) 0.022(5) -0.042(6)
C16 0.087(6) 0.200(9) 0.096(6) -0.003(6) 0.040(5) -0.066(6)
N17 0.056(3) 0.063(3) 0.043(3) 0.006(4) 0.010(2) -0.003(4)
C18 0.055(4) 0.067(4) 0.057(4) -0.004(6) 0.017(3) -0.010(5)
C19 0.095(4) 0.103(6) 0.048(4) -0.006(5) 0.011(3) -0.015(5)
N20 0.054(3) 0.055(4) 0.050(3) -0.002(3) 0.021(3) -0.004(3)
C21 0.071(5) 0.062(5) 0.068(5) -0.003(4) 0.029(4) 0.003(4)
C22 0.096(6) 0.053(5) 0.083(5) -0.027(4) 0.032(5) 0.003(4)
C23 0.069(5) 0.059(5) 0.101(6) -0.010(5) 0.023(5) 0.008(4)
C24 0.050(4) 0.051(5) 0.087(5) 0.001(4) 0.023(4) 0.005(4)
C25 0.037(4) 0.058(5) 0.127(7) 0.038(5) 0.009(4) 0.014(4)
C26 0.095(6) 0.076(6) 0.081(6) 0.017(5) -0.016(4) 0.010(5)
C27 0.063(4) 0.073(5) 0.050(4) 0.016(4) -0.006(4) 0.007(4)
C28 0.086(6) 0.120(7) 0.038(4) -0.002(4) -0.020(4) 0.015(5)
C29 0.089(6) 0.085(6) 0.055(5) -0.007(4) -0.007(4) 0.034(4)
C30 0.062(4) 0.065(5) 0.062(5) -0.003(4) 0.013(4) 0.030(4)
N31 0.054(3) 0.049(4) 0.053(3) 0.001(3) 0.013(2) 0.017(3)
C32 0.051(4) 0.060(5) 0.055(4) 0.000(4) 0.018(3) 0.001(3)
C33 0.044(4) 0.060(5) 0.059(4) 0.004(4) 0.018(3) 0.001(3)
P1 0.136(2) 0.0960(19) 0.106(2) 0.0354(17) 0.0317(19) 0.0131(18)

loop_
_atom_type_symbol
_atom_type_description
_atom_type_scat_dispersion_real
_atom_type_scat_dispersion_imag
_atom_type_scat_source
C C 0.0033 0.0016 'International Tables Vol C Tables 4.2.6.8 and 6.1.1.4'
H H 0.0000 0.0000 'International Tables Vol C Tables 4.2.6.8 and 6.1.1.4'
N N 0.0061 0.0033 'International Tables Vol C Tables 4.2.6.8 and 6.1.1.4'
F F 0.0171 0.0103 'International Tables Vol C Tables 4.2.6.8 and 6.1.1.4'
P P 0.1023 0.0942 'International Tables Vol C Tables 4.2.6.8 and 6.1.1.4'
Ru Ru -1.2594 0.8363 'International Tables Vol C Tables 4.2.6.8 and 6.1.1.4'

loop_
_geom_angle_atom_site_label_1
_geom_angle_atom_site_label_2
_geom_angle_atom_site_label_3
_geom_angle
_geom_angle_site_symmetry_1
_geom_angle_site_symmetry_3
_geom_angle_publ_flag
N14 Ru1 N1 174.7(2) . . ?
N14 Ru1 C7 92.6(3) . . ?
N1 Ru1 C7 82.2(2) . . ?
N14 Ru1 N17 89.62(18) . . ?
N1 Ru1 N17 89.91(18) . . ?
C7 Ru1 N17 91.1(2) . . ?
N14 Ru1 N31 90.63(19) . . ?
N1 Ru1 N31 90.28(17) . . ?
C7 Ru1 N31 93.7(2) . . ?
N17 Ru1 N31 175.1(2) . . ?
N14 Ru1 N20 94.34(19) . . ?
N1 Ru1 N20 90.94(19) . . ?
C7 Ru1 N20 169.4(2) . . ?
N17 Ru1 N20 96.9(2) . . ?
N31 Ru1 N20 78.23(19) . . ?
C6 N1 C2 111.3(7) . . ?
C6 N1 Ru1 130.6(5) . . ?
C2 N1 Ru1 118.0(5) . . ?
N1 C2 C3 124.4(8) . . ?
N1 C2 C8 111.8(6) . . ?
C3 C2 C8 123.7(8) . . ?
C4 C3 C2 116.7(7) . . ?
C5 C4 C3 121.0(8) . . ?
C4 C5 C6 116.2(8) . . ?
N1 C6 C5 130.3(7) . . ?
C12 C7 C8 117.0(8) . . ?
C12 C7 Ru1 129.5(6) . . ?
C8 C7 Ru1 113.5(6) . . ?
C9 C8 C7 122.1(7) . . ?
C9 C8 C2 123.8(8) . . ?
C7 C8 C2 113.9(7) . . ?
C10 C9 C8 119.6(8) . . ?
C9 C10 C11 120.5(9) . . ?
C10 C11 C13 119.8(9) . . ?
C10 C11 C12 121.3(7) . . ?
C13 C11 C12 118.9(9) . . ?
C7 C12 C11 119.5(8) . . ?
C15 N14 Ru1 179.2(6) . . ?
N14 C15 C16 178.2(9) . . ?
C18 N17 Ru1 178.0(6) . . ?
N17 C18 C19 178.5(9) . . ?
C21 N20 C33 114.8(5) . . ?
C21 N20 Ru1 130.9(4) . . ?
C33 N20 Ru1 113.8(4) . . ?
N20 C21 C22 124.6(6) . . ?
C23 C22 C21 118.3(6) . . ?
C22 C23 C24 120.3(7) . . ?
C33 C24 C23 117.2(6) . . ?
C33 C24 C25 118.6(6) . . ?
C23 C24 C25 124.2(7) . . ?
C26 C25 C24 119.4(6) . . ?
C25 C26 C27 124.7(7) . . ?
C28 C27 C26 125.6(7) . . ?
C28 C27 C32 117.9(6) . . ?
C26 C27 C32 116.4(6) . . ?
C29 C28 C27 119.1(7) . . ?
C28 C29 C30 120.8(6) . . ?
N31 C30 C29 122.9(6) . . ?
C30 N31 C32 117.1(5) . . ?
C30 N31 Ru1 127.6(4) . . ?
C32 N31 Ru1 115.3(4) . . ?
N31 C32 C33 118.3(6) . . ?
N31 C32 C27 122.2(6) . . ?
C33 C32 C27 119.6(6) . . ?
C24 C33 N20 124.9(6) . . ?
C24 C33 C32 121.1(6) . . ?
N20 C33 C32 114.1(6) . . ?
F3 P1 F4 79.4(5) . . ?
F3B P1 F2B 105.0(7) . . ?
F3 P1 F5 136.1(8) . . ?
F4 P1 F5 59.5(5) . . ?
F3 P1 F6 131.0(6) . . ?
F4 P1 F6 148.8(5) . . ?
F5 P1 F6 89.3(6) . . ?
F3B P1 F1B 65.3(6) . . ?
F2B P1 F1B 168.5(7) . . ?
F3B P1 F5B 136.7(8) . . ?
F2B P1 F5B 86.1(7) . . ?
F1B P1 F5B 105.3(7) . . ?
F3 P1 F2 90.4(5) . . ?
F4 P1 F2 81.3(5) . . ?
F5 P1 F2 69.9(5) . . ?
F6 P1 F2 90.2(4) . . ?
F3B P1 F4B 102.7(7) . . ?
F2B P1 F4B 67.0(6) . . ?
F1B P1 F4B 120.0(7) . . ?
F5B P1 F4B 42.9(6) . . ?
F3 P1 F1 93.7(5) . . ?
F4 P1 F1 98.9(4) . . ?
F5 P1 F1 106.6(5) . . ?
F6 P1 F1 87.6(4) . . ?
F2 P1 F1 175.9(5) . . ?
F3B P1 F6B 134.8(8) . . ?
F2B P1 F6B 103.9(6) . . ?
F1B P1 F6B 80.9(7) . . ?
F5B P1 F6B 79.1(8) . . ?
F4B P1 F6B 120.5(9) . . ?

loop_
_geom_bond_atom_site_label_1
_geom_bond_atom_site_label_2
_geom_bond_distance
_geom_bond_site_symmetry_2
_geom_bond_publ_flag
Ru1 N14 1.989(5) . ?
Ru1 N1 1.996(5) . ?
Ru1 C7 1.997(8) . ?
Ru1 N17 2.002(4) . ?
Ru1 N31 2.047(4) . ?
Ru1 N20 2.137(4) . ?
N1 C6 1.324(7) . ?
N1 C2 1.359(7) . ?
C2 C3 1.428(7) . ?
C2 C8 1.536(9) . ?
C3 C4 1.402(8) . ?
C4 C5 1.311(8) . ?
C5 C6 1.389(7) . ?
C7 C12 1.345(8) . ?
C7 C8 1.438(8) . ?
C8 C9 1.406(8) . ?
C9 C10 1.337(8) . ?
C10 C11 1.354(9) . ?
C11 C13 1.403(8) . ?
C11 C12 1.465(9) . ?
N14 C15 1.092(6) . ?
C15 C16 1.467(7) . ?
N17 C18 1.116(5) . ?
C18 C19 1.468(6) . ?
N20 C21 1.317(6) . ?
N20 C33 1.383(6) . ?
C21 C22 1.416(7) . ?
C22 C23 1.354(7) . ?
C23 C24 1.389(7) . ?
C24 C33 1.380(7) . ?
C24 C25 1.441(8) . ?
C25 C26 1.339(8) . ?
C26 C27 1.399(8) . ?
C27 C28 1.377(8) . ?
C27 C32 1.434(7) . ?
C28 C29 1.326(7) . ?
C29 C30 1.422(7) . ?
C30 N31 1.302(6) . ?
N31 C32 1.366(6) . ?
C32 C33 1.428(7) . ?
P1 F3 1.470(10) . ?
P1 F3B 1.524(13) . ?
P1 F4 1.563(8) . ?
P1 F2B 1.569(12) . ?
P1 F5 1.585(11) . ?
P1 F6 1.585(7) . ?
P1 F1B 1.599(12) . ?
P1 F5B 1.601(13) . ?
P1 F2 1.603(9) . ?
P1 F4B 1.609(14) . ?
P1 F1 1.617(7) . ?
P1 F6B 1.633(14) . ?
F4 F5 1.563(14) . ?
F1B F3B 1.687(15) . ?
F2B F4B 1.754(16) . ?
F4B F5B 1.174(16) . ?
